data_4063371
loop_
_publ_author_name
'Froese, Robert D. J.'
'Jazdzewski, Brian A.'
'Klosin, Jerzy'
'Kuhlman, Roger L.'
'Theriault, Curt N.'
'Welsh, Dean M.'
'Abboud, Khalil A.'

_publ_section_title
;
 Imino-Amido Hf and Zr Complexes: Synthesis, Isomerization, and Olefin
 Polymerization
;
_journal_issue 2
_journal_name_full Organometallics
_journal_page_first 251
_journal_page_last 262
_journal_paper_doi 10.1021/om1008742
_journal_volume 30
_journal_year 2011
_chemical_formula_sum 'C40 H52 Hf N2'
_chemical_formula_weight 739.33
_chemical_name_systematic
;
 ?
;
_space_group_IT_number 2
_symmetry_cell_setting triclinic
_symmetry_space_group_name_Hall '-P 1'
_symmetry_space_group_name_H-M 'P -1'
_atom_sites_solution_hydrogens geom
_atom_sites_solution_primary direct
_atom_sites_solution_secondary difmap
_audit_creation_method SHELXL-97
_audit_update_record
;
2010-09-06 # Formatted by publCIF
;
_cell_angle_alpha 91.585(1)
_cell_angle_beta 107.552(1)
_cell_angle_gamma 93.682(1)
_cell_formula_units_Z 2
_cell_length_a 10.3947(4)
_cell_length_b 10.7129(5)
_cell_length_c 16.4069(7)
_cell_measurement_reflns_used 167
_cell_measurement_temperature 173(2)
_cell_measurement_theta_max 28.0
_cell_measurement_theta_min 2.0
_cell_volume 1736.25(13)
_computing_cell_refinement 'Bruker SMART v5.624 & SAINT 6.36a (Bruker 1998)'
_computing_data_collection 'Bruker SMART v5.624 (Bruker 1998)'
_computing_data_reduction 'Bruker SHELXTL v6.14 (Bruker 2000)'
_computing_molecular_graphics 'Bruker SHELXTL v6.14'
_computing_publication_material 'Bruker SHELXTL v6.14'
_computing_structure_refinement 'Bruker SHELXTL v6.14'
_computing_structure_solution 'Bruker SHELXTL v6.14'
_diffrn_ambient_temperature 173(2)
_diffrn_measured_fraction_theta_full 0.966
_diffrn_measured_fraction_theta_max 0.966
_diffrn_measurement_device_type 'SMART CCD area detector'
_diffrn_measurement_method '\w scans'
_diffrn_radiation_monochromator graphite
_diffrn_radiation_source 'fine-focus sealed tube'
_diffrn_radiation_type MoK\a
_diffrn_radiation_wavelength 0.71073
_diffrn_reflns_av_R_equivalents 0.0271
_diffrn_reflns_av_sigmaI/netI 0.0445
_diffrn_reflns_limit_h_max 13
_diffrn_reflns_limit_h_min -12
_diffrn_reflns_limit_k_max 13
_diffrn_reflns_limit_k_min -6
_diffrn_reflns_limit_l_max 21
_diffrn_reflns_limit_l_min -21
_diffrn_reflns_number 11057
_diffrn_reflns_theta_full 27.50
_diffrn_reflns_theta_max 27.50
_diffrn_reflns_theta_min 1.91
_diffrn_standards_decay_% 1
_diffrn_standards_number 0
_exptl_absorpt_coefficient_mu 3.033
_exptl_absorpt_correction_T_max 0.8377
_exptl_absorpt_correction_T_min 0.7184
_exptl_absorpt_correction_type integration
_exptl_absorpt_process_details 'based on measured indexed crystal faces, SHELXTL (Bruker 1998)'
_exptl_crystal_colour colorless
_exptl_crystal_density_diffrn 1.414
_exptl_crystal_density_method 'not measured'
_exptl_crystal_description needles
_exptl_crystal_F_000 756
_exptl_crystal_size_max 0.34
_exptl_crystal_size_mid 0.21
_exptl_crystal_size_min 0.11
_refine_diff_density_max 2.830
_refine_diff_density_min -3.179
_refine_diff_density_rms 0.190
_refine_ls_extinction_coef 0.0022(6)
_refine_ls_extinction_expression Fc^*^=kFc[1+0.001xFc^2^\l^3^/sin(2\q)]^-1/4^
_refine_ls_extinction_method SHELXL
_refine_ls_goodness_of_fit_ref 1.199
_refine_ls_hydrogen_treatment constr
_refine_ls_matrix_type full
_refine_ls_number_parameters 389
_refine_ls_number_reflns 7710
_refine_ls_number_restraints 0
_refine_ls_restrained_S_all 1.199
_refine_ls_R_factor_all 0.0432
_refine_ls_R_factor_gt 0.0413
_refine_ls_shift/su_max 0.001
_refine_ls_shift/su_mean 0.000
_refine_ls_structure_factor_coef Fsqd
_refine_ls_weighting_details 'calc w=1/[\s^2^(Fo^2^)+(0.0772P)^2^+0.8611P] where P=(Fo^2^+2Fc^2^)/3'
_refine_ls_weighting_scheme calc
_refine_ls_wR_factor_gt 0.1195
_refine_ls_wR_factor_ref 0.1212
_reflns_number_gt 7274
_reflns_number_total 7710
_reflns_threshold_expression I>2\s(I)
_cod_data_source_file om1008742_si_002.cif
_cod_data_source_block 10b
_cod_depositor_comments
;
The following automatic conversions were performed:

'_symmetry_cell_setting' value 'Triclinic' changed to 'triclinic'
according to the built-in table from CIF Core dictionary named
'cif_core.dic' version 2.4.1 from
2010-06-29.

'_exptl_absorpt_correction_type' value 'Integration'
changed to 'integration' according to the built-in table from CIF
Core dictionary named 'cif_core.dic' version 2.4.1 from 2010-06-29.

Automatic conversion script
Id: cif_fix_values 1646 2011-03-28 12:23:43Z adriana 
;
_cod_original_sg_symbol_H-M P-1
_cod_database_code 4063371

loop_
_symmetry_equiv_pos_as_xyz
'x, y, z'
'-x, -y, -z'

loop_
_atom_site_label
_atom_site_type_symbol
_atom_site_fract_x
_atom_site_fract_y
_atom_site_fract_z
_atom_site_U_iso_or_equiv
_atom_site_adp_type
_atom_site_occupancy
_atom_site_symmetry_multiplicity
_atom_site_calc_flag
_atom_site_refinement_flags
_atom_site_disorder_assembly
_atom_site_disorder_group
Hf Hf 0.962715(14) 0.872267(13) 0.297764(9) 0.01801(9) Uani 1 1 d . . .
N1 N 1.0183(4) 0.7189(3) 0.2087(2) 0.0200(7) Uani 1 1 d . . .
N2 N 1.0464(3) 0.7271(3) 0.3663(2) 0.0190(7) Uani 1 1 d . . .
C1 C 1.0652(4) 0.6182(4) 0.2440(3) 0.0232(8) Uani 1 1 d . . .
C2 C 1.0981(5) 0.6147(4) 0.3403(3) 0.0241(8) Uani 1 1 d . . .
C3 C 1.2544(5) 0.6175(6) 0.3753(3) 0.0353(11) Uani 1 1 d . . .
H3A H 1.2944 0.6944 0.3589 0.053 Uiso 1 1 calc R . .
H3B H 1.2855 0.5447 0.3513 0.053 Uiso 1 1 calc R . .
H3C H 1.2822 0.6151 0.4378 0.053 Uiso 1 1 calc R . .
C4 C 1.0337(6) 0.4949(5) 0.3652(3) 0.0363(11) Uani 1 1 d . . .
H4A H 0.9350 0.4943 0.3429 0.055 Uiso 1 1 calc R . .
H4B H 1.0610 0.4919 0.4277 0.055 Uiso 1 1 calc R . .
H4C H 1.0640 0.4218 0.3409 0.055 Uiso 1 1 calc R . .
C5 C 1.0902(6) 0.5056(5) 0.1952(3) 0.0369(12) Uani 1 1 d . . .
H5A H 1.0636 0.5209 0.1339 0.055 Uiso 1 1 calc R . .
H5B H 1.0367 0.4319 0.2048 0.055 Uiso 1 1 calc R . .
H5C H 1.1866 0.4908 0.2151 0.055 Uiso 1 1 calc R . .
C6 C 0.9988(4) 0.7276(4) 0.1173(3) 0.0209(8) Uani 1 1 d . . .
C7 C 0.8792(5) 0.6757(4) 0.0580(3) 0.0236(8) Uani 1 1 d . . .
C8 C 0.8606(5) 0.6952(5) -0.0282(3) 0.0300(10) Uani 1 1 d . . .
H8A H 0.7791 0.6624 -0.0696 0.036 Uiso 1 1 calc R . .
C9 C 0.9579(6) 0.7611(5) -0.0549(3) 0.0323(10) Uani 1 1 d . . .
H9A H 0.9438 0.7723 -0.1141 0.039 Uiso 1 1 calc R . .
C10 C 1.0767(5) 0.8110(5) 0.0052(3) 0.0296(10) Uani 1 1 d . . .
H10A H 1.1436 0.8558 -0.0135 0.036 Uiso 1 1 calc R . .
C11 C 1.0993(5) 0.7963(4) 0.0926(3) 0.0251(9) Uani 1 1 d . . .
C12 C 0.7694(5) 0.5981(5) 0.0821(3) 0.0267(9) Uani 1 1 d . . .
H12A H 0.8034 0.5841 0.1447 0.032 Uiso 1 1 calc R . .
C13 C 0.7388(6) 0.4695(5) 0.0335(4) 0.0423(13) Uani 1 1 d . . .
H13A H 0.8222 0.4261 0.0451 0.063 Uiso 1 1 calc R . .
H13B H 0.7029 0.4810 -0.0281 0.063 Uiso 1 1 calc R . .
H13C H 0.6718 0.4194 0.0524 0.063 Uiso 1 1 calc R . .
C14 C 0.6408(5) 0.6673(6) 0.0654(4) 0.0408(12) Uani 1 1 d . . .
H14A H 0.6617 0.7484 0.0974 0.061 Uiso 1 1 calc R . .
H14B H 0.5733 0.6173 0.0839 0.061 Uiso 1 1 calc R . .
H14C H 0.6047 0.6807 0.0040 0.061 Uiso 1 1 calc R . .
C15 C 1.2290(5) 0.8518(5) 0.1574(3) 0.0325(10) Uani 1 1 d . . .
H15A H 1.2088 0.8683 0.2124 0.039 Uiso 1 1 calc R . .
C16 C 1.3393(6) 0.7612(7) 0.1746(5) 0.0586(18) Uani 1 1 d . . .
H16A H 1.3058 0.6817 0.1918 0.088 Uiso 1 1 calc R . .
H16B H 1.4184 0.7968 0.2205 0.088 Uiso 1 1 calc R . .
H16C H 1.3649 0.7465 0.1225 0.088 Uiso 1 1 calc R . .
C17 C 1.2797(7) 0.9759(6) 0.1310(4) 0.0484(15) Uani 1 1 d . . .
H17A H 1.3636 1.0078 0.1746 0.073 Uiso 1 1 calc R . .
H17B H 1.2111 1.0364 0.1255 0.073 Uiso 1 1 calc R . .
H17C H 1.2970 0.9635 0.0760 0.073 Uiso 1 1 calc R . .
C18 C 1.0285(5) 0.7350(5) 0.4521(3) 0.0267(9) Uani 1 1 d . . .
H18A H 0.9726 0.6592 0.4577 0.032 Uiso 1 1 calc R . .
H18B H 0.9757 0.8079 0.4547 0.032 Uiso 1 1 calc R . .
C19 C 1.1535(5) 0.7469(5) 0.5292(3) 0.0348(11) Uani 1 1 d . . .
H19A H 1.1267 0.7509 0.5815 0.052 Uiso 1 1 calc R . .
H19B H 1.2088 0.8234 0.5267 0.052 Uiso 1 1 calc R . .
H19C H 1.2061 0.6741 0.5295 0.052 Uiso 1 1 calc R . .
C20 C 0.9257(6) 0.9840(5) 0.1768(3) 0.0339(11) Uani 1 1 d . . .
H20A H 1.0106 1.0322 0.1776 0.041 Uiso 1 1 calc R . .
H20B H 0.8984 0.9255 0.1257 0.041 Uiso 1 1 calc R . .
C21 C 1.0910(5) 1.0294(4) 0.3872(3) 0.0281(10) Uani 1 1 d . . .
H21A H 1.0370 1.1030 0.3832 0.034 Uiso 1 1 calc R . .
H21B H 1.1130 1.0022 0.4468 0.034 Uiso 1 1 calc R . .
C22 C 0.7525(5) 0.8615(5) 0.3086(3) 0.0305(10) Uani 1 1 d . . .
H22A H 0.7462 0.9360 0.3439 0.037 Uiso 1 1 calc R . .
H22B H 0.6901 0.8708 0.2505 0.037 Uiso 1 1 calc R . .
C23 C 0.8170(5) 1.0723(4) 0.1710(3) 0.0244(9) Uani 1 1 d . . .
C24 C 0.6869(6) 1.0480(5) 0.1147(3) 0.0342(11) Uani 1 1 d . . .
H24A H 0.6672 0.9746 0.0780 0.041 Uiso 1 1 calc R . .
C25 C 0.5850(5) 1.1272(6) 0.1106(4) 0.0413(13) Uani 1 1 d . . .
H25A H 0.4972 1.1070 0.0717 0.050 Uiso 1 1 calc R . .
C26 C 0.6101(5) 1.2354(6) 0.1625(4) 0.0408(12) Uani 1 1 d . . .
H26A H 0.5403 1.2897 0.1597 0.049 Uiso 1 1 calc R . .
C27 C 0.7377(6) 1.2630(5) 0.2181(4) 0.0386(12) Uani 1 1 d . . .
H27A H 0.7565 1.3367 0.2546 0.046 Uiso 1 1 calc R . .
C28 C 0.8401(5) 1.1834(5) 0.2214(3) 0.0293(10) Uani 1 1 d . . .
H28A H 0.9283 1.2054 0.2592 0.035 Uiso 1 1 calc R . .
C29 C 1.2206(4) 1.0683(4) 0.3689(3) 0.0266(9) Uani 1 1 d . . .
C30 C 1.3313(5) 0.9971(6) 0.3932(3) 0.0375(11) Uani 1 1 d . . .
H30A H 1.3238 0.9211 0.4205 0.045 Uiso 1 1 calc R . .
C31 C 1.4535(6) 1.0336(7) 0.3788(4) 0.0504(15) Uani 1 1 d . . .
H31A H 1.5277 0.9830 0.3969 0.061 Uiso 1 1 calc R . .
C32 C 1.4673(6) 1.1420(7) 0.3388(4) 0.0488(15) Uani 1 1 d . . .
H32A H 1.5507 1.1673 0.3294 0.059 Uiso 1 1 calc R . .
C33 C 1.3573(6) 1.2144(7) 0.3123(4) 0.0469(15) Uani 1 1 d . . .
H33A H 1.3651 1.2890 0.2836 0.056 Uiso 1 1 calc R . .
C34 C 1.2358(5) 1.1782(5) 0.3274(4) 0.0370(11) Uani 1 1 d . . .
H34A H 1.1618 1.2291 0.3091 0.044 Uiso 1 1 calc R . .
C35 C 0.6976(4) 0.7509(4) 0.3440(3) 0.0236(8) Uani 1 1 d . . .
C36 C 0.6579(5) 0.6375(5) 0.2961(3) 0.0329(10) Uani 1 1 d . . .
H36A H 0.6655 0.6319 0.2398 0.040 Uiso 1 1 calc R . .
C37 C 0.6074(6) 0.5325(5) 0.3281(4) 0.0392(12) Uani 1 1 d . . .
H37A H 0.5807 0.4569 0.2937 0.047 Uiso 1 1 calc R . .
C38 C 0.5963(5) 0.5384(6) 0.4103(4) 0.0399(12) Uani 1 1 d . . .
H38A H 0.5625 0.4671 0.4328 0.048 Uiso 1 1 calc R . .
C39 C 0.6349(5) 0.6486(6) 0.4586(3) 0.0411(13) Uani 1 1 d . . .
H39A H 0.6268 0.6538 0.5147 0.049 Uiso 1 1 calc R . .
C40 C 0.6858(5) 0.7527(5) 0.4264(3) 0.0328(11) Uani 1 1 d . . .
H40A H 0.7134 0.8274 0.4617 0.039 Uiso 1 1 calc R . .

loop_
_atom_site_aniso_label
_atom_site_aniso_U_11
_atom_site_aniso_U_22
_atom_site_aniso_U_33
_atom_site_aniso_U_23
_atom_site_aniso_U_13
_atom_site_aniso_U_12
Hf 0.02093(12) 0.01759(13) 0.01702(12) 0.00025(7) 0.00831(8) 0.00034(7)
N1 0.0220(16) 0.0219(18) 0.0177(16) -0.0017(13) 0.0092(13) -0.0010(14)
N2 0.0201(15) 0.0233(18) 0.0147(15) 0.0004(12) 0.0068(12) 0.0032(13)
C1 0.0261(19) 0.022(2) 0.022(2) -0.0009(16) 0.0076(16) 0.0039(16)
C2 0.029(2) 0.023(2) 0.021(2) 0.0026(16) 0.0074(17) 0.0054(17)
C3 0.030(2) 0.049(3) 0.026(2) -0.001(2) 0.0054(19) 0.015(2)
C4 0.048(3) 0.026(3) 0.036(3) 0.006(2) 0.014(2) 0.002(2)
C5 0.054(3) 0.028(3) 0.029(2) -0.0032(19) 0.010(2) 0.017(2)
C6 0.0268(19) 0.0188(19) 0.0190(19) -0.0009(15) 0.0095(16) 0.0035(16)
C7 0.029(2) 0.021(2) 0.021(2) 0.0003(16) 0.0080(17) 0.0007(17)
C8 0.036(2) 0.033(3) 0.019(2) 0.0011(17) 0.0061(18) 0.000(2)
C9 0.047(3) 0.032(3) 0.019(2) 0.0003(18) 0.012(2) 0.002(2)
C10 0.039(3) 0.029(2) 0.027(2) 0.0032(18) 0.021(2) 0.000(2)
C11 0.031(2) 0.023(2) 0.025(2) -0.0008(16) 0.0129(18) 0.0035(17)
C12 0.028(2) 0.030(2) 0.020(2) 0.0014(17) 0.0058(17) -0.0015(18)
C13 0.050(3) 0.033(3) 0.042(3) -0.002(2) 0.013(2) -0.010(2)
C14 0.031(2) 0.055(4) 0.037(3) 0.006(2) 0.011(2) 0.002(2)
C15 0.033(2) 0.037(3) 0.030(2) -0.005(2) 0.0159(19) -0.007(2)
C16 0.029(3) 0.067(5) 0.069(5) -0.015(4) 0.000(3) 0.005(3)
C17 0.050(3) 0.047(3) 0.044(3) -0.007(3) 0.015(3) -0.024(3)
C18 0.032(2) 0.033(2) 0.018(2) 0.0057(17) 0.0099(17) 0.0060(19)
C19 0.034(2) 0.047(3) 0.023(2) 0.002(2) 0.0058(19) 0.014(2)
C20 0.063(3) 0.023(2) 0.025(2) 0.0058(18) 0.024(2) 0.008(2)
C21 0.031(2) 0.022(2) 0.032(2) -0.0036(18) 0.0119(19) 0.0017(18)
C22 0.029(2) 0.028(2) 0.038(3) 0.0091(19) 0.0148(19) 0.0032(18)
C23 0.035(2) 0.023(2) 0.0190(19) 0.0067(16) 0.0140(17) 0.0023(18)
C24 0.044(3) 0.025(2) 0.027(2) 0.0024(18) 0.003(2) -0.008(2)
C25 0.029(2) 0.050(3) 0.037(3) 0.016(2) 0.000(2) -0.008(2)
C26 0.035(2) 0.054(4) 0.039(3) 0.010(2) 0.016(2) 0.017(2)
C27 0.040(3) 0.038(3) 0.036(3) -0.006(2) 0.006(2) 0.016(2)
C28 0.026(2) 0.027(2) 0.030(2) -0.0030(18) 0.0032(18) 0.0019(18)
C29 0.026(2) 0.029(2) 0.021(2) -0.0093(17) 0.0047(16) -0.0035(18)
C30 0.038(3) 0.043(3) 0.033(3) 0.004(2) 0.011(2) 0.008(2)
C31 0.031(3) 0.078(5) 0.043(3) 0.008(3) 0.011(2) 0.015(3)
C32 0.029(2) 0.079(5) 0.039(3) -0.005(3) 0.014(2) -0.006(3)
C33 0.043(3) 0.048(4) 0.049(4) 0.000(3) 0.015(3) -0.014(3)
C34 0.034(2) 0.030(3) 0.046(3) -0.001(2) 0.011(2) 0.000(2)
C35 0.0204(18) 0.027(2) 0.027(2) 0.0072(17) 0.0110(16) 0.0068(16)
C36 0.034(2) 0.039(3) 0.030(2) -0.007(2) 0.017(2) -0.001(2)
C37 0.040(3) 0.026(3) 0.057(3) -0.002(2) 0.022(3) 0.002(2)
C38 0.029(2) 0.042(3) 0.052(3) 0.021(2) 0.016(2) 0.001(2)
C39 0.033(2) 0.065(4) 0.025(2) 0.010(2) 0.010(2) -0.005(2)
C40 0.030(2) 0.044(3) 0.027(2) -0.006(2) 0.0137(19) -0.004(2)

loop_
_atom_type_symbol
_atom_type_description
_atom_type_scat_dispersion_real
_atom_type_scat_dispersion_imag
_atom_type_scat_source
C C 0.0033 0.0016 'International Tables Vol C Tables 4.2.6.8 and 6.1.1.4'
H H 0.0000 0.0000 'International Tables Vol C Tables 4.2.6.8 and 6.1.1.4'
N N 0.0061 0.0033 'International Tables Vol C Tables 4.2.6.8 and 6.1.1.4'
Hf Hf -0.5830 6.1852 'International Tables Vol C Tables 4.2.6.8 and 6.1.1.4'

loop_
_geom_angle_atom_site_label_1
_geom_angle_atom_site_label_2
_geom_angle_atom_site_label_3
_geom_angle
_geom_angle_site_symmetry_1
_geom_angle_site_symmetry_3
_geom_angle_publ_flag
N2 Hf C22 103.07(16) . . ?
N2 Hf C21 97.39(16) . . ?
C22 Hf C21 109.61(18) . . ?
N2 Hf C20 149.43(16) . . ?
C22 Hf C20 98.79(19) . . ?
C21 Hf C20 95.09(19) . . ?
N2 Hf N1 68.89(13) . . ?
C22 Hf N1 118.54(16) . . ?
C21 Hf N1 131.67(15) . . ?
C20 Hf N1 81.99(15) . . ?
C1 N1 C6 117.7(4) . . ?
C1 N1 Hf 117.0(3) . . ?
C6 N1 Hf 125.2(3) . . ?
C2 N2 C18 118.5(3) . . ?
C2 N2 Hf 130.9(3) . . ?
C18 N2 Hf 109.9(3) . . ?
N1 C1 C5 124.0(4) . . ?
N1 C1 C2 117.4(4) . . ?
C5 C1 C2 118.6(4) . . ?
N2 C2 C1 105.2(3) . . ?
N2 C2 C4 112.5(4) . . ?
C1 C2 C4 110.8(4) . . ?
N2 C2 C3 112.2(4) . . ?
C1 C2 C3 105.6(4) . . ?
C4 C2 C3 110.2(4) . . ?
C2 C3 H3A 109.5 . . ?
C2 C3 H3B 109.5 . . ?
H3A C3 H3B 109.5 . . ?
C2 C3 H3C 109.5 . . ?
H3A C3 H3C 109.5 . . ?
H3B C3 H3C 109.5 . . ?
C2 C4 H4A 109.5 . . ?
C2 C4 H4B 109.5 . . ?
H4A C4 H4B 109.5 . . ?
C2 C4 H4C 109.5 . . ?
H4A C4 H4C 109.5 . . ?
H4B C4 H4C 109.5 . . ?
C1 C5 H5A 109.5 . . ?
C1 C5 H5B 109.5 . . ?
H5A C5 H5B 109.5 . . ?
C1 C5 H5C 109.5 . . ?
H5A C5 H5C 109.5 . . ?
H5B C5 H5C 109.5 . . ?
C7 C6 C11 122.4(4) . . ?
C7 C6 N1 119.9(4) . . ?
C11 C6 N1 117.6(4) . . ?
C8 C7 C6 117.8(4) . . ?
C8 C7 C12 118.3(4) . . ?
C6 C7 C12 123.9(4) . . ?
C9 C8 C7 121.5(4) . . ?
C9 C8 H8A 119.3 . . ?
C7 C8 H8A 119.3 . . ?
C8 C9 C10 119.7(4) . . ?
C8 C9 H9A 120.1 . . ?
C10 C9 H9A 120.1 . . ?
C9 C10 C11 121.1(4) . . ?
C9 C10 H10A 119.4 . . ?
C11 C10 H10A 119.4 . . ?
C10 C11 C6 117.5(4) . . ?
C10 C11 C15 120.5(4) . . ?
C6 C11 C15 122.0(4) . . ?
C7 C12 C14 111.0(4) . . ?
C7 C12 C13 110.9(4) . . ?
C14 C12 C13 110.5(4) . . ?
C7 C12 H12A 108.1 . . ?
C14 C12 H12A 108.1 . . ?
C13 C12 H12A 108.1 . . ?
C12 C13 H13A 109.5 . . ?
C12 C13 H13B 109.5 . . ?
H13A C13 H13B 109.5 . . ?
C12 C13 H13C 109.5 . . ?
H13A C13 H13C 109.5 . . ?
H13B C13 H13C 109.5 . . ?
C12 C14 H14A 109.5 . . ?
C12 C14 H14B 109.5 . . ?
H14A C14 H14B 109.5 . . ?
C12 C14 H14C 109.5 . . ?
H14A C14 H14C 109.5 . . ?
H14B C14 H14C 109.5 . . ?
C11 C15 C16 111.7(4) . . ?
C11 C15 C17 112.5(4) . . ?
C16 C15 C17 110.1(5) . . ?
C11 C15 H15A 107.5 . . ?
C16 C15 H15A 107.5 . . ?
C17 C15 H15A 107.5 . . ?
C15 C16 H16A 109.5 . . ?
C15 C16 H16B 109.5 . . ?
H16A C16 H16B 109.5 . . ?
C15 C16 H16C 109.5 . . ?
H16A C16 H16C 109.5 . . ?
H16B C16 H16C 109.5 . . ?
C15 C17 H17A 109.5 . . ?
C15 C17 H17B 109.5 . . ?
H17A C17 H17B 109.5 . . ?
C15 C17 H17C 109.5 . . ?
H17A C17 H17C 109.5 . . ?
H17B C17 H17C 109.5 . . ?
N2 C18 C19 118.3(4) . . ?
N2 C18 H18A 107.7 . . ?
C19 C18 H18A 107.7 . . ?
N2 C18 H18B 107.7 . . ?
C19 C18 H18B 107.7 . . ?
H18A C18 H18B 107.1 . . ?
C18 C19 H19A 109.5 . . ?
C18 C19 H19B 109.5 . . ?
H19A C19 H19B 109.5 . . ?
C18 C19 H19C 109.5 . . ?
H19A C19 H19C 109.5 . . ?
H19B C19 H19C 109.5 . . ?
C23 C20 Hf 111.0(3) . . ?
C23 C20 H20A 109.4 . . ?
Hf C20 H20A 109.4 . . ?
C23 C20 H20B 109.4 . . ?
Hf C20 H20B 109.4 . . ?
H20A C20 H20B 108.0 . . ?
C29 C21 Hf 114.2(3) . . ?
C29 C21 H21A 108.7 . . ?
Hf C21 H21A 108.7 . . ?
C29 C21 H21B 108.7 . . ?
Hf C21 H21B 108.7 . . ?
H21A C21 H21B 107.6 . . ?
C35 C22 Hf 121.4(3) . . ?
C35 C22 H22A 107.0 . . ?
Hf C22 H22A 107.0 . . ?
C35 C22 H22B 107.0 . . ?
Hf C22 H22B 107.0 . . ?
H22A C22 H22B 106.7 . . ?
C24 C23 C28 116.0(4) . . ?
C24 C23 C20 121.8(4) . . ?
C28 C23 C20 122.2(4) . . ?
C25 C24 C23 122.2(5) . . ?
C25 C24 H24A 118.9 . . ?
C23 C24 H24A 118.9 . . ?
C26 C25 C24 120.6(5) . . ?
C26 C25 H25A 119.7 . . ?
C24 C25 H25A 119.7 . . ?
C27 C26 C25 118.7(5) . . ?
C27 C26 H26A 120.6 . . ?
C25 C26 H26A 120.6 . . ?
C26 C27 C28 120.3(5) . . ?
C26 C27 H27A 119.8 . . ?
C28 C27 H27A 119.8 . . ?
C23 C28 C27 122.1(5) . . ?
C23 C28 H28A 118.9 . . ?
C27 C28 H28A 118.9 . . ?
C30 C29 C34 116.9(5) . . ?
C30 C29 C21 121.2(5) . . ?
C34 C29 C21 121.9(4) . . ?
C29 C30 C31 122.0(5) . . ?
C29 C30 H30A 119.0 . . ?
C31 C30 H30A 119.0 . . ?
C32 C31 C30 120.5(6) . . ?
C32 C31 H31A 119.8 . . ?
C30 C31 H31A 119.8 . . ?
C31 C32 C33 118.9(5) . . ?
C31 C32 H32A 120.5 . . ?
C33 C32 H32A 120.5 . . ?
C32 C33 C34 120.4(6) . . ?
C32 C33 H33A 119.8 . . ?
C34 C33 H33A 119.8 . . ?
C33 C34 C29 121.3(5) . . ?
C33 C34 H34A 119.4 . . ?
C29 C34 H34A 119.4 . . ?
C40 C35 C36 116.3(4) . . ?
C40 C35 C22 122.7(4) . . ?
C36 C35 C22 121.0(4) . . ?
C37 C36 C35 122.1(5) . . ?
C37 C36 H36A 119.0 . . ?
C35 C36 H36A 119.0 . . ?
C38 C37 C36 119.9(5) . . ?
C38 C37 H37A 120.0 . . ?
C36 C37 H37A 120.0 . . ?
C39 C38 C37 119.0(5) . . ?
C39 C38 H38A 120.5 . . ?
C37 C38 H38A 120.5 . . ?
C38 C39 C40 120.7(5) . . ?
C38 C39 H39A 119.6 . . ?
C40 C39 H39A 119.6 . . ?
C39 C40 C35 122.0(5) . . ?
C39 C40 H40A 119.0 . . ?
C35 C40 H40A 119.0 . . ?

loop_
_geom_bond_atom_site_label_1
_geom_bond_atom_site_label_2
_geom_bond_distance
_geom_bond_site_symmetry_2
_geom_bond_publ_flag
Hf N2 2.030(4) . ?
Hf C22 2.242(5) . ?
Hf C21 2.272(5) . ?
Hf C20 2.291(5) . ?
Hf N1 2.380(4) . ?
N1 C1 1.291(6) . ?
N1 C6 1.459(5) . ?
N2 C2 1.454(6) . ?
N2 C18 1.475(5) . ?
C1 C5 1.509(6) . ?
C1 C2 1.515(6) . ?
C2 C4 1.532(7) . ?
C2 C3 1.549(6) . ?
C3 H3A 0.9800 . ?
C3 H3B 0.9800 . ?
C3 H3C 0.9800 . ?
C4 H4A 0.9800 . ?
C4 H4B 0.9800 . ?
C4 H4C 0.9800 . ?
C5 H5A 0.9800 . ?
C5 H5B 0.9800 . ?
C5 H5C 0.9800 . ?
C6 C7 1.398(6) . ?
C6 C11 1.404(6) . ?
C7 C8 1.391(6) . ?
C7 C12 1.523(6) . ?
C8 C9 1.381(7) . ?
C8 H8A 0.9500 . ?
C9 C10 1.391(7) . ?
C9 H9A 0.9500 . ?
C10 C11 1.396(6) . ?
C10 H10A 0.9500 . ?
C11 C15 1.516(6) . ?
C12 C14 1.527(7) . ?
C12 C13 1.538(7) . ?
C12 H12A 1.0000 . ?
C13 H13A 0.9800 . ?
C13 H13B 0.9800 . ?
C13 H13C 0.9800 . ?
C14 H14A 0.9800 . ?
C14 H14B 0.9800 . ?
C14 H14C 0.9800 . ?
C15 C16 1.516(8) . ?
C15 C17 1.520(7) . ?
C15 H15A 1.0000 . ?
C16 H16A 0.9800 . ?
C16 H16B 0.9800 . ?
C16 H16C 0.9800 . ?
C17 H17A 0.9800 . ?
C17 H17B 0.9800 . ?
C17 H17C 0.9800 . ?
C18 C19 1.511(6) . ?
C18 H18A 0.9900 . ?
C18 H18B 0.9900 . ?
C19 H19A 0.9800 . ?
C19 H19B 0.9800 . ?
C19 H19C 0.9800 . ?
C20 C23 1.503(7) . ?
C20 H20A 0.9900 . ?
C20 H20B 0.9900 . ?
C21 C29 1.502(6) . ?
C21 H21A 0.9900 . ?
C21 H21B 0.9900 . ?
C22 C35 1.490(6) . ?
C22 H22A 0.9900 . ?
C22 H22B 0.9900 . ?
C23 C24 1.392(7) . ?
C23 C28 1.395(6) . ?
C24 C25 1.386(8) . ?
C24 H24A 0.9500 . ?
C25 C26 1.382(9) . ?
C25 H25A 0.9500 . ?
C26 C27 1.373(8) . ?
C26 H26A 0.9500 . ?
C27 C28 1.395(7) . ?
C27 H27A 0.9500 . ?
C28 H28A 0.9500 . ?
C29 C30 1.386(7) . ?
C29 C34 1.400(7) . ?
C30 C31 1.394(8) . ?
C30 H30A 0.9500 . ?
C31 C32 1.371(10) . ?
C31 H31A 0.9500 . ?
C32 C33 1.388(10) . ?
C32 H32A 0.9500 . ?
C33 C34 1.392(8) . ?
C33 H33A 0.9500 . ?
C34 H34A 0.9500 . ?
C35 C40 1.394(6) . ?
C35 C36 1.397(7) . ?
C36 C37 1.392(7) . ?
C36 H36A 0.9500 . ?
C37 C38 1.389(8) . ?
C37 H37A 0.9500 . ?
C38 C39 1.370(9) . ?
C38 H38A 0.9500 . ?
C39 C40 1.388(8) . ?
C39 H39A 0.9500 . ?
C40 H40A 0.9500 . ?
